data_7104400
loop_
_publ_author_name
'Dumitru, Florina'
'Legrand, Yves-Marie'
'Van der Lee, Arie'
'Barboiu, Mihail'

_publ_section_title
;
 Constitutional self-sorting of homochiral supramolecular helical
 single crystals from achiral components.
;
_journal_issue 19
_journal_name_full 'Chemical communications (Cambridge, England)'
_journal_page_first 2667
_journal_page_last 2669
_journal_paper_doi 10.1039/b822619a
_journal_volume 34
_journal_year 2009
_chemical_formula_moiety '2(C38 H30 Fe N6), C2 H3 N, 4(B F4), H2 O'
_chemical_formula_sum 'C78 H65 B4 F16 Fe2 N13 O'
_chemical_formula_weight 1659.37
_space_group_IT_number 14
_symmetry_cell_setting monoclinic
_symmetry_space_group_name_Hall '-P 2ybc'
_symmetry_space_group_name_H-M 'P 1 21/c 1'
_atom_sites_solution_hydrogens geom
_atom_sites_solution_primary direct
_cell_angle_alpha 90
_cell_angle_beta 101.11(2)
_cell_angle_gamma 90
_cell_formula_units_Z 4
_cell_length_a 8.1717(5)
_cell_length_b 46.7421(2)
_cell_length_c 19.9558(4)
_cell_measurement_reflns_used 0
_cell_measurement_temperature 175
_cell_measurement_theta_max 0
_cell_measurement_theta_min 0
_cell_volume 7479.5(7)
_computing_cell_refinement 'CrysAlis RED, (Oxford Diffraction, 2002)'
_computing_data_collection 'Xcalibur, (Oxford Diffraction, 2002)'
_computing_data_reduction 'CrysAlis RED, (Oxford Diffraction, 2002)'
_computing_molecular_graphics 'CAMERON (Watkin et al., 1996)'
_computing_publication_material 'CRYSTALS (Betteridge et al., 2003)'
_computing_structure_refinement 'CRYSTALS (Betteridge et al., 2003)'
_computing_structure_solution 'Sir2004 (Burla et al., 2005)'
_diffrn_ambient_temperature 173
_diffrn_measured_fraction_theta_full 0.942
_diffrn_measured_fraction_theta_max 0.798
_diffrn_measurement_device 'Oxford Diffraction XCALIBUR'
_diffrn_measurement_device_type Area
_diffrn_measurement_method \w
_diffrn_radiation_monochromator graphite
_diffrn_radiation_type 'Mo K\a'
_diffrn_radiation_wavelength 0.71073
_diffrn_reflns_av_R_equivalents 0.061
_diffrn_reflns_limit_h_max 11
_diffrn_reflns_limit_h_min -11
_diffrn_reflns_limit_k_max 65
_diffrn_reflns_limit_k_min -65
_diffrn_reflns_limit_l_max 28
_diffrn_reflns_limit_l_min -26
_diffrn_reflns_number 46072
_diffrn_reflns_theta_full 25.068
_diffrn_reflns_theta_max 31.334
_diffrn_reflns_theta_min 3.646
_diffrn_standards_number 0
_exptl_absorpt_coefficient_mu 0.484
_exptl_absorpt_correction_T_max 0.96
_exptl_absorpt_correction_T_min 0.95
_exptl_absorpt_correction_type multi-scan
_exptl_absorpt_process_details
;
CrysAlis RED, Oxford Diffraction Ltd.,
Version 1.171.32.5 (release 08-05-2007 CrysAlis171 .NET)
(compiled May 8 2007,13:10:02)
Empirical absorption correction using spherical harmonics,
implemented in SCALE3 ABSPACK scaling algorithm.
;
_exptl_crystal_colour yellow
_exptl_crystal_density_diffrn 1.474
_exptl_crystal_density_method 'not measured'
_exptl_crystal_description prismatic
_exptl_crystal_F_000 3392
_exptl_crystal_size_max 0.19
_exptl_crystal_size_mid 0.11
_exptl_crystal_size_min 0.09
_refine_diff_density_max 1.03
_refine_diff_density_min -0.88
_refine_ls_extinction_method None
_refine_ls_goodness_of_fit_ref 1.0469
_refine_ls_hydrogen_treatment constr
_refine_ls_matrix_type full
_refine_ls_number_parameters 467
_refine_ls_number_reflns 3803
_refine_ls_number_restraints 0
_refine_ls_R_factor_all 0.3169
_refine_ls_R_factor_gt 0.0963
_refine_ls_shift/su_max 0.000316
_refine_ls_structure_factor_coef F
_refine_ls_weighting_details
;
Method, part 1, Chebychev polynomial, (Watkin, 1994, Prince, 1982)
[weight] = 1.0/[A~0~*T~0~(x)+A~1~*T~1~(x) ... +A~n-1~]*T~n-1~(x)]
where A~i~ are the Chebychev coefficients listed below and x= Fcalc/Fmax
Method = Robust Weighting (Prince, 1982)
W = [weight] * [1-(deltaF/6*sigmaF)^2^]^2^
A~i~ are:
35.5 -11.2 17.4 16.4
;
_refine_ls_weighting_scheme calc
_refine_ls_wR_factor_all 0.0959
_refine_ls_wR_factor_gt 0.0666
_refine_ls_wR_factor_ref 0.0666
_reflns_limit_h_max 11
_reflns_limit_h_min -11
_reflns_limit_k_max 65
_reflns_limit_k_min 0
_reflns_limit_l_max 28
_reflns_limit_l_min 0
_reflns_number_gt 3803
_reflns_number_total 19550
_reflns_threshold_expression I>2.0\s(I)
_oxford_diffrn_Wilson_B_factor 0.00
_oxford_diffrn_Wilson_scale 0.00
_oxford_refine_ls_r_factor_ref 0.0963
_oxford_refine_ls_scale 1.139(3)
_oxford_reflns_number_all 19537
_oxford_reflns_threshold_expression_ref I>2.0\s(I)
_cod_data_source_file b822619a.txt
_cod_data_source_block 2
_cod_depositor_comments
;
The following automatic conversions were performed:
'_symmetry_cell_setting' value 'Monoclinic' changed to 'monoclinic'
according to '/home/saulius/struct/CIF-dictionaries/cif_core.dic'
dictionary named 'cif_core.dic' version 2.4.1 from 2010-06-29.

Automatic conversion script
Id: cif_fix_enum 1527 2010-12-29 10:47:43Z saulius 
;
_cod_original_sg_symbol_H-M 'P 1 21/c 1 '
_cod_original_formula_sum 'C78 H65 B4 F16 Fe2 N13 O1'
_cod_database_code 7104400
_montpellier_publication_code 12Fe2+
_montpellier_structure_analysis_code flo6
_montpellier_compound_description 'PDA-H-Fe-BF4 2:1'

loop_
_symmetry_equiv_pos_as_xyz
x,y,z
-x,-y,-z
-x,y+1/2,-z+1/2
x,-y+1/2,z+1/2

loop_
_atom_site_label
_atom_site_type_symbol
_atom_site_fract_x
_atom_site_fract_y
_atom_site_fract_z
_atom_site_U_iso_or_equiv
_atom_site_occupancy
_atom_site_adp_type
_atom_site_refinement_flags_posn
_atom_site_refinement_flags_adp
_atom_site_refinement_flags_occupancy
_atom_site_disorder_assembly
_atom_site_disorder_group
_oxford_atom_site_special_shape
_atom_site_attached_hydrogens
Fe1 Fe 0.5198(2) 0.43038(3) 0.78757(10) 0.0272 1.0000 Uani . . . . . . .
N2 N 0.6899(11) 0.43615(19) 0.8711(4) 0.024(2) 1.0000 Uiso . . . . . . .
C3 C 0.7452(14) 0.4634(2) 0.8996(6) 0.028(3) 1.0000 Uiso . . . . . . .
C4 C 0.6991(16) 0.4732(3) 0.9588(6) 0.044(4) 1.0000 Uiso . . . . . . .
C5 C 0.7349(17) 0.5010(3) 0.9810(8) 0.058(4) 1.0000 Uiso . . . . . . .
C6 C 0.8279(17) 0.5183(3) 0.9457(7) 0.059(4) 1.0000 Uiso . . . . . . .
C7 C 0.8779(17) 0.5086(3) 0.8870(7) 0.050(4) 1.0000 Uiso . . . . . . .
C8 C 0.8371(15) 0.4813(3) 0.8643(7) 0.039(3) 1.0000 Uiso . . . . . . .
H9 H 0.8740 0.4744 0.8260 0.0504 1.0000 Uiso R . . . . . .
H10 H 0.9386 0.5204 0.8629 0.0650 1.0000 Uiso R . . . . . .
H11 H 0.8548 0.5368 0.9613 0.0770 1.0000 Uiso R . . . . . .
H12 H 0.7040 0.5074 1.0210 0.0625 1.0000 Uiso R . . . . . .
H13 H 0.6366 0.4616 0.9822 0.0437 1.0000 Uiso R . . . . . .
C14 C 0.7269(15) 0.4128(3) 0.9078(6) 0.033(3) 1.0000 Uiso . . . . . . .
C15 C 0.6596(16) 0.3873(3) 0.8779(6) 0.039(3) 1.0000 Uiso . . . . . . .
N16 N 0.5614(11) 0.39261(19) 0.8162(5) 0.027(2) 1.0000 Uiso . . . . . . .
C17 C 0.4800(14) 0.3714(2) 0.7776(6) 0.029(3) 1.0000 Uiso . . . . . . .
C18 C 0.4969(16) 0.3431(3) 0.7989(6) 0.042(4) 1.0000 Uiso . . . . . . .
C19 C 0.5924(16) 0.3378(3) 0.8636(7) 0.046(4) 1.0000 Uiso . . . . . . .
C20 C 0.6730(14) 0.3592(3) 0.9033(6) 0.035(3) 1.0000 Uiso . . . . . . .
H21 H 0.7361 0.3553 0.9461 0.0468 1.0000 Uiso R . . . . . .
H22 H 0.6010 0.3191 0.8804 0.0487 1.0000 Uiso R . . . . . .
H23 H 0.4413 0.3285 0.7717 0.0498 1.0000 Uiso R . . . . . .
C24 C 0.3786(15) 0.3826(2) 0.7154(6) 0.032(3) 1.0000 Uiso . . . . . . .
N25 N 0.3701(11) 0.4103(2) 0.7122(5) 0.027(2) 1.0000 Uiso . . . . . . .
C26 C 0.2704(14) 0.4235(2) 0.6509(6) 0.029(3) 1.0000 Uiso . . . . . . .
C27 C 0.2891(15) 0.4148(3) 0.5861(6) 0.032(3) 1.0000 Uiso . . . . . . .
C28 C 0.1956(16) 0.4282(3) 0.5304(7) 0.048(4) 1.0000 Uiso . . . . . . .
C29 C 0.0892(19) 0.4499(3) 0.5379(8) 0.061(4) 1.0000 Uiso . . . . . . .
C30 C 0.0721(17) 0.4584(3) 0.6034(7) 0.053(4) 1.0000 Uiso . . . . . . .
C31 C 0.1622(15) 0.4452(3) 0.6616(7) 0.038(3) 1.0000 Uiso . . . . . . .
H32 H 0.1520 0.4509 0.7054 0.0393 1.0000 Uiso R . . . . . .
H33 H -0.0022 0.4730 0.6082 0.0677 1.0000 Uiso R . . . . . .
H34 H 0.0281 0.4590 0.4998 0.0612 1.0000 Uiso R . . . . . .
H35 H 0.2071 0.4226 0.4868 0.0531 1.0000 Uiso R . . . . . .
H36 H 0.3632 0.4002 0.5803 0.0399 1.0000 Uiso R . . . . . .
H37 H 0.3255 0.3709 0.6800 0.0361 1.0000 Uiso R . . . . . .
H38 H 0.7922 0.4134 0.9515 0.0425 1.0000 Uiso R . . . . . .
N39 N 0.3481(12) 0.4384(2) 0.8428(5) 0.031(3) 1.0000 Uiso . . . . . . .
C40 C 0.2808(15) 0.4171(3) 0.8850(6) 0.033(3) 1.0000 Uiso . . . . . . .
C41 C 0.3239(15) 0.4190(3) 0.9545(6) 0.037(3) 1.0000 Uiso . . . . . . .
C42 C 0.2694(17) 0.3980(3) 0.9943(8) 0.051(4) 1.0000 Uiso . . . . . . .
C43 C 0.1715(16) 0.3757(3) 0.9623(7) 0.045(4) 1.0000 Uiso . . . . . . .
C44 C 0.1284(16) 0.3751(3) 0.8918(7) 0.043(4) 1.0000 Uiso . . . . . . .
C45 C 0.1855(15) 0.3957(2) 0.8515(7) 0.034(3) 1.0000 Uiso . . . . . . .
H46 H 0.1609 0.3948 0.8040 0.0312 1.0000 Uiso R . . . . . .
H47 H 0.0593 0.3606 0.8703 0.0522 1.0000 Uiso R . . . . . .
H48 H 0.1281 0.3620 0.9883 0.0455 1.0000 Uiso R . . . . . .
H49 H 0.3020 0.3982 1.0414 0.0555 1.0000 Uiso R . . . . . .
H50 H 0.3892 0.4342 0.9751 0.0449 1.0000 Uiso R . . . . . .
C51 C 0.3118(15) 0.4652(3) 0.8461(6) 0.035(3) 1.0000 Uiso . . . . . . .
C52 C 0.3877(14) 0.4841(2) 0.8051(6) 0.026(3) 1.0000 Uiso . . . . . . .
N53 N 0.4821(11) 0.46957(19) 0.7668(5) 0.031(3) 1.0000 Uiso . . . . . . .
C54 C 0.5625(14) 0.4826(2) 0.7248(6) 0.029(3) 1.0000 Uiso . . . . . . .
C55 C 0.6615(15) 0.4622(3) 0.6943(6) 0.035(3) 1.0000 Uiso . . . . . . .
N56 N 0.6658(11) 0.4365(2) 0.7181(5) 0.027(2) 1.0000 Uiso . . . . . . .
C57 C 0.7458(14) 0.4147(2) 0.6864(6) 0.029(3) 1.0000 Uiso . . . . . . .
C58 C 0.7266(16) 0.4134(3) 0.6147(7) 0.041(4) 1.0000 Uiso . . . . . . .
C59 C 0.8025(16) 0.3917(3) 0.5832(7) 0.047(4) 1.0000 Uiso . . . . . . .
C60 C 0.8948(16) 0.3717(3) 0.6230(7) 0.043(4) 1.0000 Uiso . . . . . . .
C61 C 0.9179(15) 0.3719(3) 0.6947(6) 0.034(3) 1.0000 Uiso . . . . . . .
C62 C 0.8389(14) 0.3935(2) 0.7240(6) 0.028(3) 1.0000 Uiso . . . . . . .
H63 H 0.8513 0.3939 0.7714 0.0286 1.0000 Uiso R . . . . . .
H64 H 0.9831 0.3582 0.7210 0.0328 1.0000 Uiso R . . . . . .
H65 H 0.9401 0.3566 0.6021 0.0355 1.0000 Uiso R . . . . . .
H66 H 0.7926 0.3914 0.5362 0.0484 1.0000 Uiso R . . . . . .
H67 H 0.6620 0.4271 0.5879 0.0533 1.0000 Uiso R . . . . . .
H68 H 0.7185 0.4674 0.6603 0.0419 1.0000 Uiso R . . . . . .
C69 C 0.5506(15) 0.5126(3) 0.7150(6) 0.035(3) 1.0000 Uiso . . . . . . .
C70 C 0.4600(15) 0.5283(3) 0.7533(6) 0.042(3) 1.0000 Uiso . . . . . . .
C71 C 0.3780(15) 0.5137(2) 0.7994(6) 0.034(3) 1.0000 Uiso . . . . . . .
H72 H 0.3133 0.5237 0.8246 0.0290 1.0000 Uiso R . . . . . .
H73 H 0.4502 0.5480 0.7478 0.0501 1.0000 Uiso R . . . . . .
H74 H 0.6069 0.5215 0.6846 0.0522 1.0000 Uiso R . . . . . .
H75 H 0.2422 0.4717 0.8747 0.0315 1.0000 Uiso R . . . . . .
Fe76 Fe 0.5359(2) 0.30557(3) 0.28262(9) 0.0251 1.0000 Uani . . . . . . .
N77 N 0.5665(10) 0.30598(19) 0.3784(4) 0.021(2) 1.0000 Uiso . . . . . . .
C78 C 0.6555(15) 0.2852(2) 0.4157(6) 0.028(3) 1.0000 Uiso . . . . . . .
C79 C 0.6752(16) 0.2855(3) 0.4860(7) 0.042(4) 1.0000 Uiso . . . . . . .
C80 C 0.6085(15) 0.3075(3) 0.5188(7) 0.045(3) 1.0000 Uiso . . . . . . .
C81 C 0.5198(14) 0.3293(3) 0.4785(6) 0.031(3) 1.0000 Uiso . . . . . . .
C82 C 0.5015(15) 0.3278(3) 0.4080(6) 0.031(3) 1.0000 Uiso . . . . . . .
C83 C 0.4055(14) 0.3470(3) 0.3582(6) 0.029(3) 1.0000 Uiso . . . . . . .
N84 N 0.3963(12) 0.3392(2) 0.2962(5) 0.035(3) 1.0000 Uiso . . . . . . .
C85 C 0.3030(14) 0.3573(3) 0.2447(6) 0.028(3) 1.0000 Uiso . . . . . . .
C86 C 0.1744(15) 0.3461(3) 0.1965(6) 0.033(3) 1.0000 Uiso . . . . . . .
C87 C 0.0823(16) 0.3629(3) 0.1472(6) 0.037(3) 1.0000 Uiso . . . . . . .
C88 C 0.1205(16) 0.3912(3) 0.1449(6) 0.040(3) 1.0000 Uiso . . . . . . .
C89 C 0.2508(16) 0.4039(3) 0.1919(7) 0.048(4) 1.0000 Uiso . . . . . . .
C90 C 0.3400(15) 0.3861(3) 0.2417(6) 0.033(3) 1.0000 Uiso . . . . . . .
H91 H 0.4298 0.3935 0.2725 0.0339 1.0000 Uiso R . . . . . .
H92 H 0.2779 0.4233 0.1896 0.0507 1.0000 Uiso R . . . . . .
H93 H 0.0563 0.4028 0.1120 0.0388 1.0000 Uiso R . . . . . .
H94 H -0.0051 0.3550 0.1158 0.0414 1.0000 Uiso R . . . . . .
H95 H 0.1527 0.3264 0.1970 0.0500 1.0000 Uiso R . . . . . .
H96 H 0.3561 0.3638 0.3701 0.0299 1.0000 Uiso R . . . . . .
H97 H 0.4774 0.3450 0.4987 0.0331 1.0000 Uiso R . . . . . .
H98 H 0.6203 0.3078 0.5662 0.0522 1.0000 Uiso R . . . . . .
H99 H 0.7312 0.2705 0.5112 0.0349 1.0000 Uiso R . . . . . .
C100 C 0.7170(14) 0.2651(3) 0.3723(6) 0.028(3) 1.0000 Uiso . . . . . . .
N101 N 0.6842(12) 0.27132(19) 0.3066(5) 0.029(2) 1.0000 Uiso . . . . . . .
C102 C 0.7405(14) 0.2516(2) 0.2607(6) 0.025(3) 1.0000 Uiso . . . . . . .
C103 C 0.8120(14) 0.2619(2) 0.2084(6) 0.027(3) 1.0000 Uiso . . . . . . .
C104 C 0.8692(14) 0.2428(2) 0.1635(6) 0.032(3) 1.0000 Uiso . . . . . . .
C105 C 0.8539(15) 0.2133(3) 0.1756(6) 0.040(3) 1.0000 Uiso . . . . . . .
C106 C 0.7766(15) 0.2035(3) 0.2265(6) 0.043(4) 1.0000 Uiso . . . . . . .
C107 C 0.7211(15) 0.2225(3) 0.2694(6) 0.039(3) 1.0000 Uiso . . . . . . .
H108 H 0.6684 0.2160 0.3037 0.0500 1.0000 Uiso R . . . . . .
H109 H 0.7583 0.1841 0.2310 0.0347 1.0000 Uiso R . . . . . .
H110 H 0.8984 0.2000 0.1492 0.0459 1.0000 Uiso R . . . . . .
H111 H 0.9202 0.2493 0.1287 0.0509 1.0000 Uiso R . . . . . .
H112 H 0.8092 0.2815 0.1996 0.0600 1.0000 Uiso R . . . . . .
H113 H 0.7765 0.2489 0.3896 0.0344 1.0000 Uiso R . . . . . .
N114 N 0.5032(10) 0.3087(2) 0.1880(4) 0.025(2) 1.0000 Uiso . . . . . . .
C115 C 0.3874(14) 0.2918(2) 0.1487(6) 0.027(3) 1.0000 Uiso . . . . . . .
C116 C 0.3508(15) 0.2952(2) 0.0785(6) 0.030(3) 1.0000 Uiso . . . . . . .
C117 C 0.4293(14) 0.3178(3) 0.0484(6) 0.037(3) 1.0000 Uiso . . . . . . .
C118 C 0.5445(15) 0.3349(3) 0.0892(6) 0.039(3) 1.0000 Uiso . . . . . . .
C119 C 0.5820(14) 0.3291(2) 0.1600(6) 0.023(3) 1.0000 Uiso . . . . . . .
C120 C 0.7025(14) 0.3427(2) 0.2112(6) 0.029(3) 1.0000 Uiso . . . . . . .
N121 N 0.7120(11) 0.33376(19) 0.2721(5) 0.026(2) 1.0000 Uiso . . . . . . .
C122 C 0.8309(14) 0.3447(2) 0.3279(6) 0.023(3) 1.0000 Uiso . . . . . . .
C123 C 0.9413(14) 0.3258(3) 0.3664(6) 0.036(3) 1.0000 Uiso . . . . . . .
C124 C 1.0445(15) 0.3354(3) 0.4257(6) 0.036(3) 1.0000 Uiso . . . . . . .
C125 C 1.0415(16) 0.3641(3) 0.4460(7) 0.038(3) 1.0000 Uiso . . . . . . .
C126 C 0.9314(15) 0.3821(3) 0.4067(6) 0.039(3) 1.0000 Uiso . . . . . . .
C127 C 0.8254(15) 0.3731(3) 0.3491(6) 0.033(3) 1.0000 Uiso . . . . . . .
H128 H 0.7457 0.3854 0.3249 0.0419 1.0000 Uiso R . . . . . .
H129 H 0.9273 0.4012 0.4197 0.0364 1.0000 Uiso R . . . . . .
H130 H 1.1126 0.3707 0.4852 0.0360 1.0000 Uiso R . . . . . .
H131 H 1.1139 0.3224 0.4531 0.0368 1.0000 Uiso R . . . . . .
H132 H 0.9501 0.3072 0.3509 0.0407 1.0000 Uiso R . . . . . .
H133 H 0.7699 0.3572 0.1998 0.0325 1.0000 Uiso R . . . . . .
H134 H 0.5964 0.3499 0.0705 0.0394 1.0000 Uiso R . . . . . .
H135 H 0.4031 0.3207 0.0012 0.0325 1.0000 Uiso R . . . . . .
H136 H 0.2759 0.2831 0.0514 0.0283 1.0000 Uiso R . . . . . .
C137 C 0.3111(15) 0.2732(2) 0.1912(6) 0.030(3) 1.0000 Uiso . . . . . . .
N138 N 0.3515(11) 0.2770(2) 0.2565(5) 0.027(3) 1.0000 Uiso . . . . . . .
C139 C 0.2866(13) 0.2582(2) 0.2996(6) 0.024(3) 1.0000 Uiso . . . . . . .
C140 C 0.2384(14) 0.2699(3) 0.3570(6) 0.032(3) 1.0000 Uiso . . . . . . .
C141 C 0.1720(14) 0.2521(2) 0.4027(6) 0.032(3) 1.0000 Uiso . . . . . . .
C142 C 0.1562(16) 0.2232(3) 0.3894(7) 0.045(4) 1.0000 Uiso . . . . . . .
C143 C 0.1993(15) 0.2114(3) 0.3317(6) 0.036(3) 1.0000 Uiso . . . . . . .
C144 C 0.2690(14) 0.2291(3) 0.2867(6) 0.035(3) 1.0000 Uiso . . . . . . .
H145 H 0.3029 0.2214 0.2484 0.0315 1.0000 Uiso R . . . . . .
H146 H 0.1849 0.1918 0.3228 0.0400 1.0000 Uiso R . . . . . .
H147 H 0.1096 0.2116 0.4189 0.0546 1.0000 Uiso R . . . . . .
H148 H 0.1394 0.2597 0.4412 0.0374 1.0000 Uiso R . . . . . .
H149 H 0.2517 0.2894 0.3655 0.0347 1.0000 Uiso R . . . . . .
H150 H 0.2369 0.2589 0.1729 0.0283 1.0000 Uiso R . . . . . .
F151 F 0.9575(8) 0.31762(15) 0.9886(3) 0.051(2) 1.0000 Uiso . . . . . . .
B152 B 0.8787(18) 0.2955(3) 1.0194(8) 0.033(4) 1.0000 Uiso . . . . . . .
F153 F 0.9715(8) 0.27095(14) 1.0168(3) 0.0431(19) 1.0000 Uiso . . . . . . .
F154 F 0.7205(10) 0.29159(16) 0.9835(4) 0.060(2) 1.0000 Uiso . . . . . . .
F155 F 0.8809(9) 0.30312(15) 1.0860(4) 0.056(2) 1.0000 Uiso . . . . . . .
F156 F 0.5707(15) 0.4462(3) 0.4699(6) 0.123(4) 1.0000 Uiso . . . . . . .
B157 B 0.519(2) 0.4266(4) 0.4181(10) 0.064(5) 1.0000 Uiso . . . . . . .
F158 F 0.5057(11) 0.40065(19) 0.4450(5) 0.078(3) 1.0000 Uiso . . . . . . .
F159 F 0.3661(13) 0.4371(2) 0.3847(5) 0.095(3) 1.0000 Uiso . . . . . . .
F160 F 0.6172(12) 0.4281(2) 0.3710(5) 0.091(3) 1.0000 Uiso . . . . . . .
F161 F -0.2835(9) 0.39983(16) 0.0651(4) 0.060(2) 1.0000 Uiso . . . . . . .
B162 B -0.3009(18) 0.4211(3) 0.1123(8) 0.034(4) 1.0000 Uiso . . . . . . .
F163 F -0.4507(9) 0.43488(15) 0.0920(4) 0.050(2) 1.0000 Uiso . . . . . . .
F164 F -0.1714(10) 0.44085(17) 0.1140(4) 0.059(2) 1.0000 Uiso . . . . . . .
F165 F -0.2927(10) 0.40946(17) 0.1756(4) 0.063(2) 1.0000 Uiso . . . . . . .
F166 F 1.1343(14) 0.3006(2) 0.5763(6) 0.117(4) 1.0000 Uiso . . . . . . .
B167 B 1.2537(18) 0.3134(4) 0.6208(7) 0.036(4) 1.0000 Uiso . . . . . . .
F168 F 1.3051(10) 0.33685(19) 0.5881(4) 0.075(3) 1.0000 Uiso . . . . . . .
F169 F 1.3837(13) 0.2958(2) 0.6413(5) 0.105(3) 1.0000 Uiso . . . . . . .
F170 F 1.1943(8) 0.32296(13) 0.6779(3) 0.0394(18) 1.0000 Uiso . . . . . . .
O171 O 0.280(2) 0.5007(3) 0.4443(8) 0.157(6) 1.0000 Uiso . . . . . . .
H172 H 0.3333 0.4983 0.4847 0.2000 1.0000 Uiso R . . . . . .
H173 H 0.1881 0.4937 0.4255 0.2000 1.0000 Uiso R . . . . . .
N174 N 0.0155(15) 0.4973(3) 0.2694(6) 0.059(3) 1.0000 Uiso . . . . . . .
C175 C 0.0042(18) 0.4748(3) 0.2884(8) 0.055(4) 1.0000 Uiso . . . . . . .
C176 C -0.0194(19) 0.4456(3) 0.3081(7) 0.064(4) 1.0000 Uiso . . . . . . .
H177 H 0.0231 0.4433 0.3556 0.0711 1.0000 Uiso R . . . . . .
H178 H -0.1348 0.4410 0.2986 0.0711 1.0000 Uiso R . . . . . .
H179 H 0.0387 0.4332 0.2830 0.0711 1.0000 Uiso R . . . . . .

loop_
_atom_site_aniso_label
_atom_site_aniso_U_11
_atom_site_aniso_U_22
_atom_site_aniso_U_33
_atom_site_aniso_U_23
_atom_site_aniso_U_13
_atom_site_aniso_U_12
Fe1 0.0312(11) 0.0205(9) 0.0303(11) -0.0008(10) 0.0069(8) -0.0003(10)
Fe76 0.0253(9) 0.0228(11) 0.0267(10) -0.0019(9) 0.0041(7) -0.0004(9)

loop_
_atom_type_symbol
_atom_type_scat_dispersion_real
_atom_type_scat_dispersion_imag
_atom_type_scat_Cromer_Mann_a1
_atom_type_scat_Cromer_Mann_b1
_atom_type_scat_Cromer_Mann_a2
_atom_type_scat_Cromer_Mann_b2
_atom_type_scat_Cromer_Mann_a3
_atom_type_scat_Cromer_Mann_b3
_atom_type_scat_Cromer_Mann_a4
_atom_type_scat_Cromer_Mann_b4
_atom_type_scat_Cromer_Mann_c
_atom_type_scat_source
C 0.0033 0.0016 2.3100 20.8439 1.0200 10.2075 1.5886 0.5687 0.8650 51.6512 0.2156 'International Tables Vol C 4.2.6.8 and 6.1.1.4'
N 0.0061 0.0033 12.2126 0.0057 3.1322 9.8933 2.0125 28.9975 1.1663 0.5826 -11.5290 'International Tables Vol C 4.2.6.8 and 6.1.1.4'
O 0.0106 0.0060 3.0485 13.2771 2.2868 5.7011 1.5463 0.3239 0.8670 32.9089 0.2508 'International Tables Vol C 4.2.6.8 and 6.1.1.4'
F 0.0171 0.0103 3.5392 10.2825 2.6412 4.2944 1.5170 0.2615 1.0243 26.1476 0.2776 'International Tables Vol C 4.2.6.8 and 6.1.1.4'
B 0.0013 0.0007 2.0545 23.2185 1.3326 1.0210 1.0979 60.3498 0.7068 0.1403 -0.1932 'International Tables Vol C 4.2.6.8 and 6.1.1.4'
H 0.0000 0.0000 0.4930 10.5109 0.3229 26.1257 0.1402 3.1424 0.0408 57.7998 0.0030 'International Tables Vol C 4.2.6.8 and 6.1.1.4'
Fe 0.3463 0.8444 11.7695 4.7611 7.3573 0.3072 3.5222 15.3535 2.3045 76.8805 1.0369 'International Tables Vol C 4.2.6.8 and 6.1.1.4'

loop_
_geom_angle_atom_site_label_1
_geom_angle_site_symmetry_1
_geom_angle_atom_site_label_2
_geom_angle_site_symmetry_2
_geom_angle_atom_site_label_3
_geom_angle_site_symmetry_3
_geom_angle
_geom_angle_publ_flag
N2 . Fe1 . N16 . 79.3(4) yes
N2 . Fe1 . N25 . 159.5(4) yes
N16 . Fe1 . N25 . 80.4(4) yes
N2 . Fe1 . N39 . 87.9(4) yes
N16 . Fe1 . N39 . 96.6(4) yes
N25 . Fe1 . N39 . 96.4(4) yes
N2 . Fe1 . N53 . 96.4(4) yes
N16 . Fe1 . N53 . 174.9(4) yes
N25 . Fe1 . N53 . 104.0(4) yes
N39 . Fe1 . N53 . 80.6(4) yes
N2 . Fe1 . N56 . 98.5(4) yes
N16 . Fe1 . N56 . 104.3(4) yes
N25 . Fe1 . N56 . 84.6(4) yes
N39 . Fe1 . N56 . 158.9(4) yes
N53 . Fe1 . N56 . 78.8(4) yes
Fe1 . N2 . C3 . 125.0(7) yes
Fe1 . N2 . C14 . 114.0(8) yes
C3 . N2 . C14 . 119.7(10) yes
N2 . C3 . C4 . 121.0(11) yes
N2 . C3 . C8 . 119.4(10) yes
C4 . C3 . C8 . 119.4(12) yes
C3 . C4 . C5 . 120.5(13) yes
C3 . C4 . H13 . 120.1 no
C5 . C4 . H13 . 119.3 no
C4 . C5 . C6 . 119.1(14) yes
C4 . C5 . H12 . 119.8 no
C6 . C5 . H12 . 120.9 no
C5 . C6 . C7 . 121.1(14) yes
C5 . C6 . H11 . 119.2 no
C7 . C6 . H11 . 119.7 no
C6 . C7 . C8 . 119.2(14) yes
C6 . C7 . H10 . 121.0 no
C8 . C7 . H10 . 119.8 no
C3 . C8 . C7 . 120.6(13) yes
C3 . C8 . H9 . 119.7 no
C7 . C8 . H9 . 119.7 no
N2 . C14 . C15 . 116.1(11) yes
N2 . C14 . H38 . 121.7 no
C15 . C14 . H38 . 122.1 no
C14 . C15 . N16 . 110.2(11) yes
C14 . C15 . C20 . 130.3(12) yes
N16 . C15 . C20 . 119.4(11) yes
C15 . N16 . Fe1 . 119.5(8) yes
C15 . N16 . C17 . 121.5(10) yes
Fe1 . N16 . C17 . 118.7(8) yes
N16 . C17 . C18 . 121.1(11) yes
N16 . C17 . C24 . 111.2(10) yes
C18 . C17 . C24 . 127.7(11) yes
C17 . C18 . C19 . 117.2(12) yes
C17 . C18 . H23 . 120.6 no
C19 . C18 . H23 . 122.1 no
C18 . C19 . C20 . 121.9(13) yes
C18 . C19 . H22 . 119.3 no
C20 . C19 . H22 . 118.9 no
C15 . C20 . C19 . 118.7(12) yes
C15 . C20 . H21 . 120.6 no
C19 . C20 . H21 . 120.7 no
C17 . C24 . N25 . 114.7(11) yes
C17 . C24 . H37 . 122.9 no
N25 . C24 . H37 . 122.4 no
Fe1 . N25 . C24 . 114.6(8) yes
Fe1 . N25 . C26 . 126.3(7) yes
C24 . N25 . C26 . 118.5(10) yes
N25 . C26 . C27 . 120.4(10) yes
N25 . C26 . C31 . 116.5(10) yes
C27 . C26 . C31 . 123.0(11) yes
C26 . C27 . C28 . 118.3(12) yes
C26 . C27 . H36 . 121.2 no
C28 . C27 . H36 . 120.4 no
C27 . C28 . C29 . 121.2(14) yes
C27 . C28 . H35 . 119.2 no
C29 . C28 . H35 . 119.6 no
C28 . C29 . C30 . 119.6(14) yes
C28 . C29 . H34 . 120.2 no
C30 . C29 . H34 . 120.2 no
C29 . C30 . C31 . 121.3(14) yes
C29 . C30 . H33 . 119.3 no
C31 . C30 . H33 . 119.4 no
C30 . C31 . C26 . 116.5(12) yes
C30 . C31 . H32 . 121.6 no
C26 . C31 . H32 . 121.9 no
Fe1 . N39 . C40 . 124.9(7) yes
Fe1 . N39 . C51 . 113.9(8) yes
C40 . N39 . C51 . 120.6(10) yes
N39 . C40 . C41 . 118.8(11) yes
N39 . C40 . C45 . 117.1(11) yes
C41 . C40 . C45 . 124.0(12) yes
C40 . C41 . C42 . 119.0(13) yes
C40 . C41 . H50 . 120.8 no
C42 . C41 . H50 . 120.2 no
C41 . C42 . C43 . 119.1(14) yes
C41 . C42 . H49 . 121.0 no
C43 . C42 . H49 . 119.9 no
C42 . C43 . C44 . 119.5(13) yes
C42 . C43 . H48 . 120.2 no
C44 . C43 . H48 . 120.0 no
C43 . C44 . C45 . 121.7(13) yes
C43 . C44 . H47 . 119.7 no
C45 . C44 . H47 . 118.5 no
C44 . C45 . C40 . 116.6(12) yes
C44 . C45 . H46 . 121.9 no
C40 . C45 . H46 . 121.5 no
N39 . C51 . C52 . 116.3(11) yes
N39 . C51 . H75 . 121.5 no
C52 . C51 . H75 . 122.2 no
C51 . C52 . N53 . 111.5(10) yes
C51 . C52 . C71 . 129.8(11) yes
N53 . C52 . C71 . 118.7(10) yes
C52 . N53 . Fe1 . 116.5(8) yes
C52 . N53 . C54 . 122.1(9) yes
Fe1 . N53 . C54 . 120.7(8) yes
N53 . C54 . C55 . 110.4(10) yes
N53 . C54 . C69 . 121.3(11) yes
C55 . C54 . C69 . 128.3(11) yes
C54 . C55 . N56 . 115.8(11) yes
C54 . C55 . H68 . 122.1 no
N56 . C55 . H68 . 122.1 no
Fe1 . N56 . C55 . 114.0(8) yes
Fe1 . N56 . C57 . 126.0(7) yes
C55 . N56 . C57 . 119.1(10) yes
N56 . C57 . C58 . 120.7(11) yes
N56 . C57 . C62 . 121.7(11) yes
C58 . C57 . C62 . 117.5(11) yes
C57 . C58 . C59 . 121.0(13) yes
C57 . C58 . H67 . 119.5 no
C59 . C58 . H67 . 119.4 no
C58 . C59 . C60 . 118.7(13) yes
C58 . C59 . H66 . 120.4 no
C60 . C59 . H66 . 120.9 no
C59 . C60 . C61 . 122.7(13) yes
C59 . C60 . H65 . 119.0 no
C61 . C60 . H65 . 118.3 no
C60 . C61 . C62 . 117.0(12) yes
C60 . C61 . H64 . 121.3 no
C62 . C61 . H64 . 121.7 no
C61 . C62 . C57 . 123.1(12) yes
C61 . C62 . H63 . 118.3 no
C57 . C62 . H63 . 118.5 no
C54 . C69 . C70 . 118.8(12) yes
C54 . C69 . H74 . 120.5 no
C70 . C69 . H74 . 120.7 no
C69 . C70 . C71 . 118.7(12) yes
C69 . C70 . H73 . 120.4 no
C71 . C70 . H73 . 120.8 no
C70 . C71 . C52 . 120.3(12) yes
C70 . C71 . H72 . 120.3 no
C52 . C71 . H72 . 119.3 no
N77 . Fe76 . N84 . 79.7(4) yes
N77 . Fe76 . N101 . 79.0(4) yes
N84 . Fe76 . N101 . 158.7(4) yes
N77 . Fe76 . N114 . 174.9(4) yes
N84 . Fe76 . N114 . 95.9(4) yes
N101 . Fe76 . N114 . 105.4(4) yes
N77 . Fe76 . N121 . 98.2(4) yes
N84 . Fe76 . N121 . 86.4(4) yes
N101 . Fe76 . N121 . 97.9(4) yes
N114 . Fe76 . N121 . 78.9(4) yes
N77 . Fe76 . N138 . 102.6(4) yes
N84 . Fe76 . N138 . 98.0(4) yes
N101 . Fe76 . N138 . 85.3(4) yes
N114 . Fe76 . N138 . 80.4(4) yes
N121 . Fe76 . N138 . 159.2(4) yes
Fe76 . N77 . C78 . 120.5(8) yes
Fe76 . N77 . C82 . 118.0(7) yes
C78 . N77 . C82 . 121.5(10) yes
N77 . C78 . C79 . 119.9(11) yes
N77 . C78 . C100 . 110.6(10) yes
C79 . C78 . C100 . 129.4(12) yes
C78 . C79 . C80 . 120.5(12) yes
C78 . C79 . H99 . 119.3 no
C80 . C79 . H99 . 120.2 no
C79 . C80 . C81 . 118.3(12) yes
C79 . C80 . H98 . 121.0 no
C81 . C80 . H98 . 120.8 no
C80 . C81 . C82 . 119.0(12) yes
C80 . C81 . H97 . 120.9 no
C82 . C81 . H97 . 120.0 no
C81 . C82 . N77 . 120.7(11) yes
C81 . C82 . C83 . 127.0(11) yes
N77 . C82 . C83 . 112.1(10) yes
C82 . C83 . N84 . 114.1(11) yes
C82 . C83 . H96 . 123.2 no
N84 . C83 . H96 . 122.7 no
Fe76 . N84 . C83 . 115.4(8) yes
Fe76 . N84 . C85 . 127.5(8) yes
C83 . N84 . C85 . 116.6(10) yes
N84 . C85 . C86 . 120.2(11) yes
N84 . C85 . C90 . 121.1(11) yes
C86 . C85 . C90 . 118.7(11) yes
C85 . C86 . C87 . 121.6(12) yes
C85 . C86 . H95 . 118.9 no
C87 . C86 . H95 . 119.5 no
C86 . C87 . C88 . 119.0(12) yes
C86 . C87 . H94 . 120.2 no
C88 . C87 . H94 . 120.9 no
C87 . C88 . C89 . 122.4(13) yes
C87 . C88 . H93 . 119.1 no
C89 . C88 . H93 . 118.5 no
C88 . C89 . C90 . 116.7(13) yes
C88 . C89 . H92 . 122.0 no
C90 . C89 . H92 . 121.3 no
C89 . C90 . C85 . 121.7(12) yes
C89 . C90 . H91 . 119.2 no
C85 . C90 . H91 . 119.1 no
C78 . C100 . N101 . 115.4(11) yes
C78 . C100 . H113 . 121.9 no
N101 . C100 . H113 . 122.7 no
Fe76 . N101 . C100 . 114.2(8) yes
Fe76 . N101 . C102 . 127.7(7) yes
C100 . N101 . C102 . 117.7(10) yes
N101 . C102 . C103 . 119.7(10) yes
N101 . C102 . C107 . 119.4(10) yes
C103 . C102 . C107 . 120.9(11) yes
C102 . C103 . C104 . 120.1(11) yes
C102 . C103 . H112 . 119.2 no
C104 . C103 . H112 . 120.2 no
C103 . C104 . C105 . 117.4(11) yes
C103 . C104 . H111 . 121.3 no
C105 . C104 . H111 . 121.2 no
C104 . C105 . C106 . 121.6(12) yes
C104 . C105 . H110 . 119.8 no
C106 . C105 . H110 . 118.6 no
C105 . C106 . C107 . 119.8(13) yes
C105 . C106 . H109 . 120.3 no
C107 . C106 . H109 . 119.8 no
C102 . C107 . C106 . 120.1(12) yes
C102 . C107 . H108 . 119.7 no
C106 . C107 . H108 . 120.2 no
Fe76 . N114 . C115 . 119.2(7) yes
Fe76 . N114 . C119 . 119.6(7) yes
C115 . N114 . C119 . 120.9(9) yes
N114 . C115 . C116 . 120.5(10) yes
N114 . C115 . C137 . 110.1(10) yes
C116 . C115 . C137 . 129.3(11) yes
C115 . C116 . C117 . 118.9(11) yes
C115 . C116 . H136 . 120.7 no
C117 . C116 . H136 . 120.4 no
C116 . C117 . C118 . 119.5(12) yes
C116 . C117 . H135 . 119.7 no
C118 . C117 . H135 . 120.7 no
C117 . C118 . C119 . 118.1(12) yes
C117 . C118 . H134 . 120.7 no
C119 . C118 . H134 . 121.1 no
C118 . C119 . N114 . 121.9(11) yes
C118 . C119 . C120 . 128.1(11) yes
N114 . C119 . C120 . 110.0(10) yes
C119 . C120 . N121 . 116.4(11) yes
C119 . C120 . H133 . 120.7 no
N121 . C120 . H133 . 122.9 no
Fe76 . N121 . C120 . 113.9(8) yes
Fe76 . N121 . C122 . 123.6(7) yes
C120 . N121 . C122 . 122.4(10) yes
N121 . C122 . C123 . 118.5(10) yes
N121 . C122 . C127 . 121.5(10) yes
C123 . C122 . C127 . 119.6(11) yes
C122 . C123 . C124 . 119.4(11) yes
C122 . C123 . H132 . 119.8 no
C124 . C123 . H132 . 120.8 no
C123 . C124 . C125 . 120.9(12) yes
C123 . C124 . H131 . 119.4 no
C125 . C124 . H131 . 119.7 no
C124 . C125 . C126 . 118.0(12) yes
C124 . C125 . H130 . 121.2 no
C126 . C125 . H130 . 120.8 no
C125 . C126 . C127 . 122.4(12) yes
C125 . C126 . H129 . 119.1 no
C127 . C126 . H129 . 118.5 no
C122 . C127 . C126 . 119.7(12) yes
C122 . C127 . H128 . 119.3 no
C126 . C127 . H128 . 120.9 no
C115 . C137 . N138 . 117.2(11) yes
C115 . C137 . H150 . 121.8 no
N138 . C137 . H150 . 121.0 no
Fe76 . N138 . C137 . 112.7(8) yes
Fe76 . N138 . C139 . 127.7(8) yes
C137 . N138 . C139 . 118.6(10) yes
N138 . C139 . C140 . 117.2(10) yes
N138 . C139 . C144 . 122.6(10) yes
C140 . C139 . C144 . 120.2(11) yes
C139 . C140 . C141 . 120.1(11) yes
C139 . C140 . H149 . 119.6 no
C141 . C140 . H149 . 120.3 no
C140 . C141 . C142 . 119.0(12) yes
C140 . C141 . H148 . 120.8 no
C142 . C141 . H148 . 120.2 no
C141 . C142 . C143 . 121.5(13) yes
C141 . C142 . H147 . 118.9 no
C143 . C142 . H147 . 119.5 no
C142 . C143 . C144 . 119.4(12) yes
C142 . C143 . H146 . 120.4 no
C144 . C143 . H146 . 120.1 no
C143 . C144 . C139 . 119.7(11) yes
C143 . C144 . H145 . 120.7 no
C139 . C144 . H145 . 119.7 no
F151 . B152 . F153 . 106.9(10) yes
F151 . B152 . F154 . 109.5(11) yes
F153 . B152 . F154 . 109.9(11) yes
F151 . B152 . F155 . 107.9(11) yes
F153 . B152 . F155 . 110.3(11) yes
F154 . B152 . F155 . 112.2(12) yes
F156 . B157 . F158 . 109.7(15) yes
F156 . B157 . F159 . 103.8(15) yes
F158 . B157 . F159 . 112.2(15) yes
F156 . B157 . F160 . 110.4(15) yes
F158 . B157 . F160 . 115.7(16) yes
F159 . B157 . F160 . 104.3(15) yes
F161 . B162 . F163 . 109.7(11) yes
F161 . B162 . F164 . 108.2(11) yes
F163 . B162 . F164 . 109.0(11) yes
F161 . B162 . F165 . 110.2(11) yes
F163 . B162 . F165 . 110.0(11) yes
F164 . B162 . F165 . 109.8(11) yes
F166 . B167 . F168 . 107.0(12) yes
F166 . B167 . F169 . 111.3(14) yes
F168 . B167 . F169 . 109.5(11) yes
F166 . B167 . F170 . 111.3(12) yes
F168 . B167 . F170 . 108.5(12) yes
F169 . B167 . F170 . 109.0(11) yes
H172 . O171 . H173 . 128.8 no
N174 . C175 . C176 . 175.7(17) yes
C175 . C176 . H177 . 109.5 no
C175 . C176 . H178 . 109.8 no
H177 . C176 . H178 . 109.5 no
C175 . C176 . H179 . 109.0 no
H177 . C176 . H179 . 109.5 no
H178 . C176 . H179 . 109.5 no

loop_
_geom_bond_atom_site_label_1
_geom_bond_site_symmetry_1
_geom_bond_atom_site_label_2
_geom_bond_site_symmetry_2
_geom_bond_distance
_geom_bond_publ_flag
Fe1 . N2 . 1.973(9) yes
Fe1 . N16 . 1.866(9) yes
Fe1 . N25 . 1.984(9) yes
Fe1 . N39 . 1.980(10) yes
Fe1 . N53 . 1.890(9) yes
Fe1 . N56 . 2.016(9) yes
N2 . C3 . 1.431(13) yes
N2 . C14 . 1.315(14) yes
C3 . C4 . 1.386(16) yes
C3 . C8 . 1.400(16) yes
C4 . C5 . 1.387(18) yes
C4 . H13 . 0.930 no
C5 . C6 . 1.389(18) yes
C5 . H12 . 0.932 no
C6 . C7 . 1.389(17) yes
C6 . H11 . 0.932 no
C7 . C8 . 1.376(17) yes
C7 . H10 . 0.934 no
C8 . H9 . 0.933 no
C14 . C15 . 1.400(16) yes
C14 . H38 . 0.931 no
C15 . N16 . 1.356(14) yes
C15 . C20 . 1.404(16) yes
N16 . C17 . 1.350(13) yes
C17 . C18 . 1.389(16) yes
C17 . C24 . 1.451(15) yes
C18 . C19 . 1.396(16) yes
C18 . H23 . 0.933 no
C19 . C20 . 1.365(16) yes
C19 . H22 . 0.931 no
C20 . H21 . 0.927 no
C24 . N25 . 1.297(14) yes
C24 . H37 . 0.931 no
N25 . C26 . 1.471(14) yes
C26 . C27 . 1.393(15) yes
C26 . C31 . 1.386(15) yes
C27 . C28 . 1.373(16) yes
C27 . H36 . 0.934 no
C28 . C29 . 1.366(18) yes
C28 . H35 . 0.930 no
C29 . C30 . 1.398(18) yes
C29 . H34 . 0.928 no
C30 . C31 . 1.394(17) yes
C30 . H33 . 0.930 no
C31 . H32 . 0.933 no
N39 . C40 . 1.477(14) yes
N39 . C51 . 1.293(14) yes
C40 . C41 . 1.366(16) yes
C40 . C45 . 1.361(16) yes
C41 . C42 . 1.391(17) yes
C41 . H50 . 0.934 no
C42 . C43 . 1.394(17) yes
C42 . H49 . 0.925 no
C43 . C44 . 1.383(16) yes
C43 . H48 . 0.935 no
C44 . C45 . 1.393(16) yes
C44 . H47 . 0.932 no
C45 . H46 . 0.930 no
C51 . C52 . 1.426(16) yes
C51 . H75 . 0.931 no
C52 . N53 . 1.367(13) yes
C52 . C71 . 1.389(15) yes
N53 . C54 . 1.312(13) yes
C54 . C55 . 1.458(15) yes
C54 . C69 . 1.413(16) yes
C55 . N56 . 1.291(14) yes
C55 . H68 . 0.927 no
N56 . C57 . 1.423(14) yes
C57 . C58 . 1.411(16) yes
C57 . C62 . 1.380(15) yes
C58 . C59 . 1.399(17) yes
C58 . H67 . 0.932 no
C59 . C60 . 1.358(17) yes
C59 . H66 . 0.926 no
C60 . C61 . 1.407(16) yes
C60 . H65 . 0.932 no
C61 . C62 . 1.385(15) yes
C61 . H64 . 0.930 no
C62 . H63 . 0.932 no
C69 . C70 . 1.374(16) yes
C69 . H74 . 0.928 no
C70 . C71 . 1.413(16) yes
C70 . H73 . 0.932 no
C71 . H72 . 0.924 no
Fe76 . N77 . 1.878(8) yes
Fe76 . N84 . 1.989(10) yes
Fe76 . N101 . 2.010(9) yes
Fe76 . N114 . 1.861(9) yes
Fe76 . N121 . 1.992(9) yes
Fe76 . N138 . 2.007(9) yes
N77 . C78 . 1.348(13) yes
N77 . C82 . 1.340(13) yes
C78 . C79 . 1.380(16) yes
C78 . C100 . 1.434(16) yes
C79 . C80 . 1.387(17) yes
C79 . H99 . 0.931 no
C80 . C81 . 1.408(16) yes
C80 . H98 . 0.933 no
C81 . C82 . 1.389(15) yes
C81 . H97 . 0.932 no
C82 . C83 . 1.451(15) yes
C83 . N84 . 1.278(13) yes
C83 . H96 . 0.933 no
N84 . C85 . 1.432(14) yes
C85 . C86 . 1.383(15) yes
C85 . C90 . 1.383(15) yes
C86 . C87 . 1.365(16) yes
C86 . H95 . 0.937 no
C87 . C88 . 1.362(16) yes
C87 . H94 . 0.931 no
C88 . C89 . 1.407(17) yes
C88 . H93 . 0.932 no
C89 . C90 . 1.389(16) yes
C89 . H92 . 0.936 no
C90 . H91 . 0.929 no
C100 . N101 . 1.318(13) yes
C100 . H113 . 0.931 no
N101 . C102 . 1.436(14) yes
C102 . C103 . 1.377(15) yes
C102 . C107 . 1.384(16) yes
C103 . C104 . 1.410(15) yes
C103 . H112 . 0.931 no
C104 . C105 . 1.409(16) yes
C104 . H111 . 0.926 no
C105 . C106 . 1.374(16) yes
C105 . H110 . 0.933 no
C106 . C107 . 1.372(16) yes
C106 . H109 . 0.926 no
C107 . H108 . 0.929 no
N114 . C115 . 1.359(13) yes
N114 . C119 . 1.333(13) yes
C115 . C116 . 1.385(15) yes
C115 . C137 . 1.437(15) yes
C116 . C117 . 1.429(16) yes
C116 . H136 . 0.925 no
C117 . C118 . 1.375(16) yes
C117 . H135 . 0.934 no
C118 . C119 . 1.413(16) yes
C118 . H134 . 0.933 no
C119 . C120 . 1.426(15) yes
C120 . N121 . 1.273(13) yes
C120 . H133 . 0.930 no
N121 . C122 . 1.425(14) yes
C122 . C123 . 1.384(15) yes
C122 . C127 . 1.393(15) yes
C123 . C124 . 1.389(16) yes
C123 . H132 . 0.931 no
C124 . C125 . 1.401(16) yes
C124 . H131 . 0.932 no
C125 . C126 . 1.363(16) yes
C125 . H130 . 0.933 no
C126 . C127 . 1.366(16) yes
C126 . H129 . 0.934 no
C127 . H128 . 0.931 no
C137 . N138 . 1.292(13) yes
C137 . H150 . 0.929 no
N138 . C139 . 1.403(13) yes
C139 . C140 . 1.395(15) yes
C139 . C144 . 1.384(16) yes
C140 . C141 . 1.417(16) yes
C140 . H149 . 0.930 no
C141 . C142 . 1.378(16) yes
C141 . H148 . 0.932 no
C142 . C143 . 1.383(16) yes
C142 . H147 . 0.934 no
C143 . C144 . 1.419(16) yes
C143 . H146 . 0.933 no
C144 . H145 . 0.935 no
F151 . B152 . 1.418(15) yes
B152 . F153 . 1.382(15) yes
B152 . F154 . 1.364(16) yes
B152 . F155 . 1.373(15) yes
F156 . B157 . 1.38(2) yes
B157 . F158 . 1.338(19) yes
B157 . F159 . 1.390(19) yes
B157 . F160 . 1.349(19) yes
F161 . B162 . 1.395(15) yes
B162 . F163 . 1.373(15) yes
B162 . F164 . 1.399(15) yes
B162 . F165 . 1.365(15) yes
F166 . B167 . 1.329(16) yes
B167 . F168 . 1.380(16) yes
B167 . F169 . 1.343(16) yes
B167 . F170 . 1.396(14) yes
O171 . H172 . 0.848 no
O171 . H173 . 0.837 no
N174 . C175 . 1.128(15) yes
C175 . C176 . 1.446(18) yes
C176 . H177 . 0.950 no
C176 . H178 . 0.950 no
C176 . H179 . 0.950 no

loop_
_geom_hbond_atom_site_label_D
_geom_hbond_site_symmetry_D
_geom_hbond_atom_site_label_H
_geom_hbond_site_symmetry_H
_geom_hbond_atom_site_label_A
_geom_hbond_site_symmetry_A
_geom_hbond_angle_DHA
_geom_hbond_distance_DH
_geom_hbond_distance_HA
_geom_hbond_distance_DA
_geom_hbond_publ_flag
C55 . H68 . O171 2_666 146 0.93 2.57 3.375(18) yes
